data_4063993
loop_
_publ_author_name
'Sen, Sakya S.'
'Ghadwal, Rajendra S.'
'Kratzert, Daniel'
'Stern, Daniel'
'Roesky, Herbert W.'
'Stalke, Dietmar'

_publ_section_title
;
 Synthesis and Structure of [{PhC(NtBu)2}2Ge2(\m-S)2Cl2] and a Germanium
 Dithiocarboxylate Analogue
;
_journal_issue 5
_journal_name_full Organometallics
_journal_page_first 1030
_journal_paper_doi 10.1021/om101074j
_journal_volume 30
_journal_year 2011
_chemical_formula_moiety 'C30 H46 GE2 K2 N4 S4, C8 H16 O2'
_chemical_formula_sum 'C38 H62 Ge2 K2 N4 O2 S4'
_chemical_formula_weight 958.54
_chemical_name_systematic
; 
 ? 
;
_space_group_IT_number 14
_symmetry_cell_setting monoclinic
_symmetry_space_group_name_Hall '-P 2ybc'
_symmetry_space_group_name_H-M 'P 1 21/c 1'
_atom_sites_solution_hydrogens geom
_atom_sites_solution_primary direct
_atom_sites_solution_secondary difmap
_audit_creation_method SHELXL-97
_cell_angle_alpha 90.00
_cell_angle_beta 114.3330(10)
_cell_angle_gamma 90.00
_cell_formula_units_Z 2
_cell_length_a 17.3432(12)
_cell_length_b 8.8382(6)
_cell_length_c 16.5578(12)
_cell_measurement_reflns_used 7554
_cell_measurement_temperature 100(2)
_cell_measurement_theta_max 22.8525
_cell_measurement_theta_min 2.4665
_cell_volume 2312.6(3)
_computing_cell_refinement 'SAINT V7.68A'
_computing_data_collection 'APEX2 v2008.11'
_computing_data_reduction 'SAINT V7.68A'
_computing_molecular_graphics 'XSHELL in SHELXTL-97'
_computing_publication_material 'XSHELL in SHELXTL-97'
_computing_structure_refinement 'SHELXL-97 (Sheldrick, 2008)'
_computing_structure_solution 'SHELXS-97 (Sheldrick, 2008)'
_diffrn_ambient_temperature 100(2)
_diffrn_measured_fraction_theta_full 0.999
_diffrn_measured_fraction_theta_max 0.999
_diffrn_measurement_device_type 'Bruker Smart Apex II with D8-Goniometer'
_diffrn_measurement_method 'omega scans'
_diffrn_radiation_monochromator 'INCOATEC mirror optics'
_diffrn_radiation_source 'INCOATEC Mo Microsource'
_diffrn_radiation_type MoK\a
_diffrn_radiation_wavelength 0.71073
_diffrn_reflns_av_R_equivalents 0.0609
_diffrn_reflns_av_sigmaI/netI 0.0281
_diffrn_reflns_limit_h_max 22
_diffrn_reflns_limit_h_min -22
_diffrn_reflns_limit_k_max 11
_diffrn_reflns_limit_k_min -11
_diffrn_reflns_limit_l_max 21
_diffrn_reflns_limit_l_min -21
_diffrn_reflns_number 58293
_diffrn_reflns_theta_full 27.48
_diffrn_reflns_theta_max 27.48
_diffrn_reflns_theta_min 2.47
_exptl_absorpt_coefficient_mu 1.696
_exptl_absorpt_correction_T_max 0.7850
_exptl_absorpt_correction_T_min 0.7850
_exptl_absorpt_correction_type multi-scan
_exptl_absorpt_process_details SADABS-2008/2
_exptl_crystal_colour colorless
_exptl_crystal_density_diffrn 1.377
_exptl_crystal_density_method 'not measured'
_exptl_crystal_description block
_exptl_crystal_F_000 1000
_exptl_crystal_size_max 0.15
_exptl_crystal_size_mid 0.15
_exptl_crystal_size_min 0.15
_refine_diff_density_max 0.363
_refine_diff_density_min -0.470
_refine_diff_density_rms 0.064
_refine_ls_extinction_method none
_refine_ls_goodness_of_fit_ref 1.057
_refine_ls_hydrogen_treatment constr
_refine_ls_matrix_type full
_refine_ls_number_parameters 328
_refine_ls_number_reflns 5315
_refine_ls_number_restraints 70
_refine_ls_restrained_S_all 1.054
_refine_ls_R_factor_all 0.0393
_refine_ls_R_factor_gt 0.0294
_refine_ls_shift/su_max 0.025
_refine_ls_shift/su_mean 0.001
_refine_ls_structure_factor_coef Fsqd
_refine_ls_weighting_details 'calc w=1/[\s^2^(Fo^2^)+(0.0240P)^2^+1.9175P] where P=(Fo^2^+2Fc^2^)/3'
_refine_ls_weighting_scheme calc
_refine_ls_wR_factor_gt 0.0653
_refine_ls_wR_factor_ref 0.0693
_reflns_number_gt 4436
_reflns_number_total 5315
_reflns_threshold_expression >2sigma(I)
_cod_data_source_file om101074j_si_003.cif
_cod_data_source_block p21c
_cod_original_sg_symbol_H-M 'P 21/c'
_cod_database_code 4063993

loop_
_symmetry_equiv_pos_as_xyz
'x, y, z'
'-x, y+1/2, -z+1/2'
'-x, -y, -z'
'x, -y-1/2, z-1/2'

loop_
_atom_site_label
_atom_site_type_symbol
_atom_site_fract_x
_atom_site_fract_y
_atom_site_fract_z
_atom_site_U_iso_or_equiv
_atom_site_adp_type
_atom_site_occupancy
_atom_site_symmetry_multiplicity
_atom_site_calc_flag
_atom_site_refinement_flags
_atom_site_disorder_assembly
_atom_site_disorder_group
C13 C 0.3405(2) 1.1688(4) 0.0319(2) 0.0296(9) Uani 0.590(4) 1 d P A 1
H13A H 0.3969 1.1447 0.0773 0.044 Uiso 0.590(4) 1 calc PR A 1
H13B H 0.3458 1.2415 -0.0102 0.044 Uiso 0.590(4) 1 calc PR A 1
H13C H 0.3135 1.0762 0.0005 0.044 Uiso 0.590(4) 1 calc PR A 1
C14 C 0.1969(2) 1.2694(5) 0.0028(3) 0.0304(9) Uani 0.590(4) 1 d P A 1
H14A H 0.1706 1.1733 -0.0241 0.046 Uiso 0.590(4) 1 calc PR A 1
H14B H 0.2021 1.3345 -0.0426 0.046 Uiso 0.590(4) 1 calc PR A 1
H14C H 0.1617 1.3198 0.0282 0.046 Uiso 0.590(4) 1 calc PR A 1
C15 C 0.3238(2) 1.3922(4) 0.1173(2) 0.0294(9) Uani 0.590(4) 1 d P A 1
H15A H 0.2913 1.4351 0.1482 0.044 Uiso 0.590(4) 1 calc PR A 1
H15B H 0.3217 1.4614 0.0702 0.044 Uiso 0.590(4) 1 calc PR A 1
H15C H 0.3827 1.3781 0.1595 0.044 Uiso 0.590(4) 1 calc PR A 1
C13' C 0.3730(3) 1.2771(6) 0.0865(4) 0.0291(13) Uani 0.410(4) 1 d P A 2
H13D H 0.4070 1.3104 0.1473 0.044 Uiso 0.410(4) 1 calc PR A 2
H13E H 0.3701 1.3585 0.0451 0.044 Uiso 0.410(4) 1 calc PR A 2
H13F H 0.3991 1.1875 0.0733 0.044 Uiso 0.410(4) 1 calc PR A 2
C14' C 0.2288(4) 1.1867(7) -0.0149(4) 0.0324(14) Uani 0.410(4) 1 d P A 2
H14D H 0.2540 1.0985 -0.0307 0.049 Uiso 0.410(4) 1 calc PR A 2
H14E H 0.2218 1.2686 -0.0573 0.049 Uiso 0.410(4) 1 calc PR A 2
H14F H 0.1734 1.1590 -0.0165 0.049 Uiso 0.410(4) 1 calc PR A 2
C15' C 0.2450(4) 1.3678(6) 0.1063(4) 0.0338(14) Uani 0.410(4) 1 d P A 2
H15D H 0.1919 1.3325 0.1077 0.051 Uiso 0.410(4) 1 calc PR A 2
H15E H 0.2332 1.4523 0.0646 0.051 Uiso 0.410(4) 1 calc PR A 2
H15F H 0.2836 1.4014 0.1657 0.051 Uiso 0.410(4) 1 calc PR A 2
O1 O 0.0062(5) 0.5100(13) 0.1069(6) 0.0330(15) Uani 0.659(11) 1 d PDU . 1
C16 C -0.0499(5) 0.4645(12) 0.1467(6) 0.0402(17) Uani 0.659(11) 1 d PDU . 1
H16A H -0.1012 0.4151 0.1027 0.048 Uiso 0.659(11) 1 calc PR . 1
H16B H -0.0671 0.5526 0.1724 0.048 Uiso 0.659(11) 1 calc PR . 1
C17 C 0.0012(7) 0.3558(11) 0.2174(6) 0.074(3) Uani 0.659(11) 1 d PDU . 1
H17A H -0.0034 0.2519 0.1934 0.089 Uiso 0.659(11) 1 calc PR . 1
H17B H -0.0173 0.3553 0.2666 0.089 Uiso 0.659(11) 1 calc PR . 1
C18 C 0.0913(7) 0.4155(11) 0.2484(5) 0.092(4) Uani 0.659(11) 1 d PDU . 1
H18A H 0.1307 0.3330 0.2506 0.110 Uiso 0.659(11) 1 calc PR . 1
H18B H 0.1104 0.4615 0.3080 0.110 Uiso 0.659(11) 1 calc PR . 1
C19 C 0.0870(3) 0.5343(8) 0.1796(3) 0.0570(17) Uani 0.659(11) 1 d PDU . 1
H19A H 0.0906 0.6376 0.2040 0.068 Uiso 0.659(11) 1 calc PR . 1
H19B H 0.1336 0.5200 0.1605 0.068 Uiso 0.659(11) 1 calc PR . 1
O1' O 0.0267(8) 0.486(2) 0.1162(10) 0.027(2) Uani 0.341(11) 1 d PDU . 2
C16' C -0.0223(8) 0.455(3) 0.1665(12) 0.040(4) Uani 0.341(11) 1 d PDU . 2
H16C H -0.0731 0.3944 0.1313 0.048 Uiso 0.341(11) 1 calc PR . 2
H16D H -0.0405 0.5504 0.1848 0.048 Uiso 0.341(11) 1 calc PR . 2
C17' C 0.0364(8) 0.367(2) 0.2463(10) 0.041(3) Uani 0.341(11) 1 d PDU . 2
H17C H 0.0207 0.3795 0.2970 0.049 Uiso 0.341(11) 1 calc PR . 2
H17D H 0.0369 0.2585 0.2326 0.049 Uiso 0.341(11) 1 calc PR . 2
C18' C 0.1202(8) 0.4410(19) 0.2642(6) 0.041(3) Uani 0.341(11) 1 d PDU . 2
H18C H 0.1256 0.5406 0.2934 0.049 Uiso 0.341(11) 1 calc PR . 2
H18D H 0.1683 0.3756 0.3007 0.049 Uiso 0.341(11) 1 calc PR . 2
C19' C 0.1134(5) 0.4565(13) 0.1725(5) 0.038(3) Uani 0.341(11) 1 d PDU . 2
H19C H 0.1495 0.5409 0.1689 0.045 Uiso 0.341(11) 1 calc PR . 2
H19D H 0.1324 0.3623 0.1539 0.045 Uiso 0.341(11) 1 calc PR . 2
K1 K 0.01246(3) 0.74853(5) 0.00268(3) 0.02795(11) Uani 1 1 d . . .
Ge1 Ge 0.206201(13) 0.94717(2) 0.123877(14) 0.02115(7) Uani 1 1 d . . .
N1 N 0.30705(10) 0.94878(19) 0.23778(11) 0.0211(3) Uani 1 1 d . . .
N2 N 0.28033(11) 1.1213(2) 0.13688(11) 0.0293(4) Uani 1 1 d . A .
S1 S 0.09659(3) 1.01131(6) 0.14179(4) 0.02722(12) Uani 1 1 d . . .
S2 S 0.2077(5) 0.761(2) 0.0397(10) 0.0270(14) Uani 0.42(5) 1 d P . 1
S2' S 0.2034(5) 0.7990(17) 0.0262(7) 0.0248(11) Uani 0.58(5) 1 d P . 2
C1 C 0.33304(12) 1.0800(2) 0.21821(12) 0.0203(4) Uani 1 1 d . . .
C2 C 0.40770(12) 1.1674(2) 0.27862(12) 0.0211(4) Uani 1 1 d . . .
C3 C 0.39706(14) 1.2847(2) 0.32907(13) 0.0267(4) Uani 1 1 d . . .
H3 H 0.3421 1.3105 0.3240 0.032 Uiso 1 1 calc R . .
C4 C 0.46741(16) 1.3639(3) 0.38707(15) 0.0383(6) Uani 1 1 d . . .
H4 H 0.4604 1.4441 0.4217 0.046 Uiso 1 1 calc R . .
C5 C 0.54720(16) 1.3267(3) 0.39454(16) 0.0441(7) Uani 1 1 d . . .
H5 H 0.5951 1.3798 0.4351 0.053 Uiso 1 1 calc R . .
C6 C 0.55771(15) 1.2128(3) 0.34336(16) 0.0419(6) Uani 1 1 d . . .
H6 H 0.6127 1.1891 0.3476 0.050 Uiso 1 1 calc R . .
C7 C 0.48814(13) 1.1326(3) 0.28559(14) 0.0310(5) Uani 1 1 d . . .
H7 H 0.4956 1.0535 0.2506 0.037 Uiso 1 1 calc R . .
C8 C 0.32786(14) 0.8744(2) 0.32436(13) 0.0258(4) Uani 1 1 d . . .
C9 C 0.28899(17) 0.9631(3) 0.37695(16) 0.0382(6) Uani 1 1 d . . .
H9A H 0.3167 1.0620 0.3931 0.057 Uiso 1 1 calc R . .
H9B H 0.2968 0.9071 0.4309 0.057 Uiso 1 1 calc R . .
H9C H 0.2284 0.9774 0.3408 0.057 Uiso 1 1 calc R . .
C10 C 0.42288(16) 0.8556(3) 0.37760(16) 0.0427(6) Uani 1 1 d . . .
H10A H 0.4476 0.8066 0.3407 0.064 Uiso 1 1 calc R . .
H10B H 0.4332 0.7929 0.4299 0.064 Uiso 1 1 calc R . .
H10C H 0.4490 0.9552 0.3965 0.064 Uiso 1 1 calc R . .
C11 C 0.28655(19) 0.7193(3) 0.30232(17) 0.0449(7) Uani 1 1 d . . .
H11A H 0.2253 0.7311 0.2688 0.067 Uiso 1 1 calc R . .
H11B H 0.2977 0.6640 0.3573 0.067 Uiso 1 1 calc R . .
H11C H 0.3100 0.6627 0.2667 0.067 Uiso 1 1 calc R . .
C12 C 0.28571(12) 1.2387(2) 0.07671(13) 0.0220(4) Uani 1 1 d . . .

loop_
_atom_site_aniso_label
_atom_site_aniso_U_11
_atom_site_aniso_U_22
_atom_site_aniso_U_33
_atom_site_aniso_U_23
_atom_site_aniso_U_13
_atom_site_aniso_U_12
C13 0.035(2) 0.028(2) 0.032(2) 0.0100(16) 0.0190(17) 0.0067(16)
C14 0.0231(19) 0.031(2) 0.030(2) 0.0100(17) 0.0040(16) 0.0000(16)
C15 0.035(2) 0.0213(18) 0.0289(19) 0.0018(15) 0.0103(16) -0.0068(15)
C13' 0.029(3) 0.028(3) 0.029(3) 0.008(2) 0.010(2) -0.004(2)
C14' 0.033(3) 0.030(3) 0.026(3) 0.009(2) 0.004(2) -0.008(3)
C15' 0.034(3) 0.025(3) 0.037(3) 0.005(2) 0.010(3) 0.007(2)
O1 0.033(3) 0.030(4) 0.033(2) -0.0005(19) 0.010(2) -0.006(3)
C16 0.055(5) 0.029(3) 0.048(4) -0.010(3) 0.033(4) -0.011(4)
C17 0.164(10) 0.036(3) 0.055(5) 0.013(4) 0.079(6) 0.029(6)
C18 0.117(9) 0.062(6) 0.046(4) -0.016(3) -0.018(5) 0.018(6)
C19 0.045(3) 0.061(4) 0.048(3) -0.013(3) 0.002(2) 0.005(3)
O1' 0.031(6) 0.023(5) 0.025(4) 0.005(3) 0.010(4) -0.003(5)
C16' 0.030(6) 0.046(7) 0.049(8) -0.011(6) 0.022(6) -0.007(6)
C17' 0.056(8) 0.033(6) 0.039(8) 0.011(6) 0.024(6) 0.011(5)
C18' 0.042(6) 0.058(7) 0.024(5) 0.008(5) 0.015(5) -0.003(5)
C19' 0.038(5) 0.036(5) 0.033(4) -0.008(3) 0.009(3) -0.004(4)
K1 0.0221(2) 0.0215(2) 0.0378(3) -0.00374(19) 0.0099(2) -0.00221(18)
Ge1 0.02008(11) 0.02312(12) 0.02117(11) -0.00493(8) 0.00942(8) -0.00603(8)
N1 0.0228(8) 0.0199(8) 0.0217(8) -0.0015(7) 0.0103(7) -0.0019(7)
N2 0.0278(9) 0.0376(11) 0.0172(8) 0.0017(7) 0.0038(7) -0.0164(8)
S1 0.0265(3) 0.0263(3) 0.0311(3) -0.0038(2) 0.0142(2) 0.0024(2)
S2 0.0199(9) 0.027(3) 0.030(2) -0.010(2) 0.0064(12) 0.0037(16)
S2' 0.0200(9) 0.026(2) 0.0273(15) -0.0108(15) 0.0086(10) -0.0009(13)
C1 0.0195(9) 0.0238(10) 0.0188(9) -0.0042(8) 0.0091(8) -0.0027(8)
C2 0.0197(9) 0.0239(10) 0.0176(9) 0.0026(8) 0.0054(8) -0.0048(8)
C3 0.0290(11) 0.0263(11) 0.0216(10) -0.0023(8) 0.0073(9) -0.0049(9)
C4 0.0511(15) 0.0322(13) 0.0223(11) -0.0042(9) 0.0056(11) -0.0183(11)
C5 0.0338(13) 0.0565(17) 0.0251(12) 0.0072(11) -0.0048(10) -0.0249(12)
C6 0.0206(11) 0.0677(18) 0.0315(13) 0.0127(12) 0.0049(10) -0.0095(11)
C7 0.0251(11) 0.0440(14) 0.0240(11) 0.0043(10) 0.0103(9) 0.0003(10)
C8 0.0352(12) 0.0231(11) 0.0207(10) 0.0000(8) 0.0132(9) -0.0036(9)
C9 0.0541(16) 0.0388(14) 0.0327(12) -0.0039(10) 0.0290(12) -0.0033(12)
C10 0.0402(14) 0.0544(17) 0.0297(12) 0.0151(11) 0.0105(11) 0.0065(12)
C11 0.0745(19) 0.0246(12) 0.0345(13) 0.0003(10) 0.0214(13) -0.0142(12)
C12 0.0201(10) 0.0197(10) 0.0226(10) 0.0020(8) 0.0053(8) -0.0012(8)

loop_
_atom_type_symbol
_atom_type_description
_atom_type_scat_dispersion_real
_atom_type_scat_dispersion_imag
_atom_type_scat_source
C C 0.0033 0.0016 'International Tables Vol C Tables 4.2.6.8 and 6.1.1.4'
H H 0.0000 0.0000 'International Tables Vol C Tables 4.2.6.8 and 6.1.1.4'
S S 0.1246 0.1234 'International Tables Vol C Tables 4.2.6.8 and 6.1.1.4'
Ge Ge 0.1547 1.8001 'International Tables Vol C Tables 4.2.6.8 and 6.1.1.4'
K K 0.2009 0.2494 'International Tables Vol C Tables 4.2.6.8 and 6.1.1.4'
N N 0.0061 0.0033 'International Tables Vol C Tables 4.2.6.8 and 6.1.1.4'
O O 0.0106 0.0060 'International Tables Vol C Tables 4.2.6.8 and 6.1.1.4'

loop_
_geom_angle_atom_site_label_1
_geom_angle_atom_site_label_2
_geom_angle_atom_site_label_3
_geom_angle
_geom_angle_site_symmetry_1
_geom_angle_site_symmetry_3
C12 C13 H13A 109.5 . .
C12 C13 H13B 109.5 . .
C12 C13 H13C 109.5 . .
C12 C14 H14A 109.5 . .
C12 C14 H14B 109.5 . .
C12 C14 H14C 109.5 . .
C12 C15 H15A 109.5 . .
C12 C15 H15B 109.5 . .
C12 C15 H15C 109.5 . .
C12 C13' H13D 109.5 . .
C12 C13' H13E 109.5 . .
H13D C13' H13E 109.5 . .
C12 C13' H13F 109.5 . .
H13D C13' H13F 109.5 . .
H13E C13' H13F 109.5 . .
C12 C14' H14D 109.5 . .
C12 C14' H14E 109.5 . .
H14D C14' H14E 109.5 . .
C12 C14' H14F 109.5 . .
H14D C14' H14F 109.5 . .
H14E C14' H14F 109.5 . .
C12 C15' H15D 109.5 . .
C12 C15' H15E 109.5 . .
H15D C15' H15E 109.5 . .
C12 C15' H15F 109.5 . .
H15D C15' H15F 109.5 . .
H15E C15' H15F 109.5 . .
C16 O1 C19 105.5(6) . .
C16 O1 K1 135.2(6) . .
C19 O1 K1 97.7(5) . .
C16 O1 K1 98.5(7) . 3_565
C19 O1 K1 117.9(5) . 3_565
K1 O1 K1 103.8(3) . 3_565
O1 C16 C17 104.2(6) . .
O1 C16 K1 56.6(6) . 3_565
C17 C16 K1 89.1(6) . 3_565
O1 C16 H16A 110.9 . .
C17 C16 H16A 110.9 . .
K1 C16 H16A 66.4 3_565 .
O1 C16 H16B 110.9 . .
C17 C16 H16B 110.9 . .
K1 C16 H16B 159.3 3_565 .
H16A C16 H16B 108.9 . .
C16 C17 C18 103.6(6) . .
C16 C17 H17A 111.0 . .
C18 C17 H17A 111.0 . .
C16 C17 H17B 111.0 . .
C18 C17 H17B 111.0 . .
H17A C17 H17B 109.0 . .
C17 C18 C19 105.0(6) . .
C17 C18 H18A 110.7 . .
C19 C18 H18A 110.7 . .
C17 C18 H18B 110.7 . .
C19 C18 H18B 110.7 . .
H18A C18 H18B 108.8 . .
O1 C19 C18 104.6(6) . .
O1 C19 K1 56.5(4) . .
C18 C19 K1 160.8(4) . .
O1 C19 H19A 110.8 . .
C18 C19 H19A 110.8 . .
K1 C19 H19A 76.5 . .
O1 C19 H19B 110.8 . .
C18 C19 H19B 110.8 . .
K1 C19 H19B 82.0 . .
H19A C19 H19B 108.9 . .
C19' O1' C16' 107.6(9) . .
C19' O1' K1 102.4(10) . 3_565
C16' O1' K1 104.0(14) . 3_565
C19' O1' K1 110.5(10) . .
C16' O1' K1 127.3(12) . .
K1 O1' K1 102.0(5) 3_565 .
O1' C16' C17' 104.9(10) . .
O1' C16' K1 51.7(12) . 3_565
C17' C16' K1 101.8(12) . 3_565
O1' C16' H16C 110.8 . .
C17' C16' H16C 110.8 . .
K1 C16' H16C 64.0 3_565 .
O1' C16' H16D 110.8 . .
C17' C16' H16D 110.8 . .
K1 C16' H16D 146.6 3_565 .
H16C C16' H16D 108.8 . .
C18' C17' C16' 101.5(10) . .
C18' C17' H17C 111.5 . .
C16' C17' H17C 111.5 . .
C18' C17' H17D 111.5 . .
C16' C17' H17D 111.5 . .
H17C C17' H17D 109.3 . .
C19' C18' C17' 100.1(9) . .
C19' C18' H18C 111.7 . .
C17' C18' H18C 111.7 . .
C19' C18' H18D 111.7 . .
C17' C18' H18D 111.7 . .
H18C C18' H18D 109.5 . .
O1' C19' C18' 107.6(9) . .
O1' C19' K1 53.0(9) . 3_565
C18' C19' K1 125.8(7) . 3_565
O1' C19' H19C 110.2 . .
C18' C19' H19C 110.2 . .
K1 C19' H19C 123.9 3_565 .
O1' C19' H19D 110.2 . .
C18' C19' H19D 110.2 . .
K1 C19' H19D 57.2 3_565 .
H19C C19' H19D 108.5 . .
O1' K1 O1 79.0(4) 3_565 .
O1' K1 O1 7.7(3) 3_565 3_565
O1 K1 O1 76.2(3) . 3_565
O1' K1 O1' 78.0(5) 3_565 .
O1 K1 O1' 7.0(4) . .
O1 K1 O1' 74.4(4) 3_565 .
O1' K1 S1 167.9(3) 3_565 .
O1 K1 S1 103.3(2) . .
O1 K1 S1 161.15(14) 3_565 .
O1' K1 S1 102.8(4) . .
O1' K1 S1 94.0(3) 3_565 3_575
O1 K1 S1 144.95(15) . 3_575
O1 K1 S1 100.38(15) 3_565 3_575
O1' K1 S1 151.5(3) . 3_575
S1 K1 S1 90.609(19) . 3_575
O1' K1 S2 95.4(3) 3_565 .
O1 K1 S2 102.7(5) . .
O1 K1 S2 89.1(2) 3_565 .
O1' K1 S2 95.9(5) . .
S1 K1 S2 72.53(17) . .
S1 K1 S2 112.2(4) 3_575 .
O1' K1 S2' 97.5(3) 3_565 .
O1 K1 S2' 109.7(3) . .
O1 K1 S2' 91.7(2) 3_565 .
O1' K1 S2' 102.9(4) . .
S1 K1 S2' 70.52(13) . .
S1 K1 S2' 105.3(3) 3_575 .
S2 K1 S2' 7.00(17) . .
O1' K1 C19 95.5(3) 3_565 .
O1 K1 C19 25.82(18) . .
O1 K1 C19 90.31(18) 3_565 .
O1' K1 C19 21.7(4) . .
S1 K1 C19 83.09(11) . .
S1 K1 C19 162.56(13) 3_575 .
S2 K1 C19 81.5(4) . .
S2' K1 C19 88.0(3) . .
O1' K1 C19' 24.6(2) 3_565 3_565
O1 K1 C19' 87.0(3) . 3_565
O1 K1 C19' 32.2(2) 3_565 3_565
O1' K1 C19' 88.8(4) . 3_565
S1 K1 C19' 164.7(2) . 3_565
S1 K1 C19' 74.70(19) 3_575 3_565
S2 K1 C19' 116.6(2) . 3_565
S2' K1 C19' 116.91(19) . 3_565
C19 K1 C19' 109.73(16) . 3_565
O1' K1 C16 28.2(4) 3_565 3_565
O1 K1 C16 95.8(3) . 3_565
O1 K1 C16 24.92(18) 3_565 3_565
O1' K1 C16 92.1(4) . 3_565
S1 K1 C16 140.39(14) . 3_565
S1 K1 C16 93.18(17) 3_575 3_565
S2 K1 C16 69.6(2) . 3_565
S2' K1 C16 70.45(18) . 3_565
C19 K1 C16 102.06(18) . 3_565
C19' K1 C16 47.0(2) 3_565 3_565
O1' K1 C16' 24.3(3) 3_565 3_565
O1 K1 C16' 98.0(4) . 3_565
O1 K1 C16' 23.2(4) 3_565 3_565
O1' K1 C16' 95.2(6) . 3_565
S1 K1 C16' 145.4(3) . 3_565
S1 K1 C16' 87.1(3) 3_575 3_565
S2 K1 C16' 76.5(3) . 3_565
S2' K1 C16' 76.9(3) . 3_565
C19 K1 C16' 107.3(3) . 3_565
C19' K1 C16' 40.2(2) 3_565 3_565
C16 K1 C16' 7.8(2) 3_565 3_565
N2 Ge1 N1 66.83(7) . .
N2 Ge1 S2' 112.7(3) . .
N1 Ge1 S2' 118.6(4) . .
N2 Ge1 S1 111.13(6) . .
N1 Ge1 S1 110.93(5) . .
S2' Ge1 S1 123.12(18) . .
N2 Ge1 S2 119.1(5) . .
N1 Ge1 S2 112.4(4) . .
S2' Ge1 S2 10.3(3) . .
S1 Ge1 S2 122.9(3) . .
C1 N1 C8 130.58(17) . .
C1 N1 Ge1 91.68(12) . .
C8 N1 Ge1 133.50(13) . .
C1 N2 C12 132.24(17) . .
C1 N2 Ge1 92.38(13) . .
C12 N2 Ge1 134.67(13) . .
Ge1 S1 K1 82.714(19) . .
Ge1 S1 K1 111.33(2) . 3_575
K1 S1 K1 89.392(19) . 3_575
Ge1 S2 K1 81.8(2) . .
Ge1 S2' K1 82.69(19) . .
N2 C1 N1 108.99(17) . .
N2 C1 C2 125.71(18) . .
N1 C1 C2 125.28(18) . .
C7 C2 C3 119.57(19) . .
C7 C2 C1 120.59(19) . .
C3 C2 C1 119.84(18) . .
C2 C3 C4 119.6(2) . .
C2 C3 H3 120.2 . .
C4 C3 H3 120.2 . .
C5 C4 C3 120.3(2) . .
C5 C4 H4 119.9 . .
C3 C4 H4 119.9 . .
C6 C5 C4 120.2(2) . .
C6 C5 H5 119.9 . .
C4 C5 H5 119.9 . .
C5 C6 C7 120.1(2) . .
C5 C6 H6 120.0 . .
C7 C6 H6 120.0 . .
C2 C7 C6 120.3(2) . .
C2 C7 H7 119.9 . .
C6 C7 H7 119.9 . .
N1 C8 C9 109.70(18) . .
N1 C8 C11 105.39(17) . .
C9 C8 C11 109.05(19) . .
N1 C8 C10 112.49(17) . .
C9 C8 C10 110.73(19) . .
C11 C8 C10 109.3(2) . .
C8 C9 H9A 109.5 . .
C8 C9 H9B 109.5 . .
H9A C9 H9B 109.5 . .
C8 C9 H9C 109.5 . .
H9A C9 H9C 109.5 . .
H9B C9 H9C 109.5 . .
C8 C10 H10A 109.5 . .
C8 C10 H10B 109.5 . .
H10A C10 H10B 109.5 . .
C8 C10 H10C 109.5 . .
H10A C10 H10C 109.5 . .
H10B C10 H10C 109.5 . .
C8 C11 H11A 109.5 . .
C8 C11 H11B 109.5 . .
H11A C11 H11B 109.5 . .
C8 C11 H11C 109.5 . .
H11A C11 H11C 109.5 . .
H11B C11 H11C 109.5 . .
N2 C12 C13' 115.6(2) . .
N2 C12 C14' 105.7(2) . .
C13' C12 C14' 113.2(3) . .
N2 C12 C15' 98.2(3) . .
C13' C12 C15' 112.3(3) . .
C14' C12 C15' 110.8(4) . .
N2 C12 C15 117.6(2) . .
C13' C12 C15 61.2(3) . .
C14' C12 C15 134.3(3) . .
C15' C12 C15 51.1(3) . .
N2 C12 C14 109.9(2) . .
C13' C12 C14 132.9(3) . .
C14' C12 C14 39.4(3) . .
C15' C12 C14 71.4(3) . .
C15 C12 C14 107.5(2) . .
N2 C12 C13 105.4(2) . .
C13' C12 C13 49.5(3) . .
C14' C12 C13 70.9(3) . .
C15' C12 C13 155.0(3) . .
C15 C12 C13 108.8(2) . .
C14 C12 C13 107.3(2) . .

loop_
_geom_bond_atom_site_label_1
_geom_bond_atom_site_label_2
_geom_bond_distance
_geom_bond_site_symmetry_2
C13 C12 1.554(4) .
C13 H13A 0.9800 .
C13 H13B 0.9800 .
C13 H13C 0.9800 .
C14 C12 1.546(4) .
C14 H14A 0.9800 .
C14 H14B 0.9800 .
C14 H14C 0.9800 .
C15 C12 1.537(4) .
C15 H15A 0.9800 .
C15 H15B 0.9800 .
C15 H15C 0.9800 .
C13' C12 1.494(5) .
C13' H13D 0.9800 .
C13' H13E 0.9800 .
C13' H13F 0.9800 .
C14' C12 1.501(6) .
C14' H14D 0.9800 .
C14' H14E 0.9800 .
C14' H14F 0.9800 .
C15' C12 1.525(6) .
C15' H15D 0.9800 .
C15' H15E 0.9800 .
C15' H15F 0.9800 .
O1 C16 1.439(7) .
O1 C19 1.439(8) .
O1 K1 2.755(9) .
O1 K1 2.852(12) 3_565
C16 C17 1.491(9) .
C16 K1 3.378(11) 3_565
C16 H16A 0.9900 .
C16 H16B 0.9900 .
C17 C18 1.524(9) .
C17 H17A 0.9900 .
C17 H17B 0.9900 .
C18 C19 1.528(9) .
C18 H18A 0.9900 .
C18 H18B 0.9900 .
C19 K1 3.274(5) .
C19 H19A 0.9900 .
C19 H19B 0.9900 .
O1' C19' 1.429(11) .
O1' C16' 1.441(13) .
O1' K1 2.74(2) 3_565
O1' K1 2.933(16) .
C16' C17' 1.507(13) .
C16' K1 3.39(2) 3_565
C16' H16C 0.9900 .
C16' H16D 0.9900 .
C17' C18' 1.506(12) .
C17' H17C 0.9900 .
C17' H17D 0.9900 .
C18' C19' 1.481(10) .
C18' H18C 0.9900 .
C18' H18D 0.9900 .
C19' K1 3.353(8) 3_565
C19' H19C 0.9900 .
C19' H19D 0.9900 .
K1 O1' 2.74(2) 3_565
K1 O1 2.852(12) 3_565
K1 S1 3.1716(7) .
K1 S1 3.1743(7) 3_575
K1 S2 3.185(9) .
K1 S2' 3.203(6) .
K1 C19' 3.353(8) 3_565
K1 C16 3.378(11) 3_565
K1 C16' 3.39(2) 3_565
Ge1 N2 1.9595(17) .
Ge1 N1 1.9744(16) .
Ge1 S2' 2.067(7) .
Ge1 S1 2.1184(6) .
Ge1 S2 2.161(10) .
N1 C1 1.331(3) .
N1 C8 1.480(3) .
N2 C1 1.330(3) .
N2 C12 1.468(3) .
S1 K1 3.1743(7) 3_575
C1 C2 1.486(3) .
C2 C7 1.386(3) .
C2 C3 1.391(3) .
C3 C4 1.391(3) .
C3 H3 0.9500 .
C4 C5 1.378(4) .
C4 H4 0.9500 .
C5 C6 1.375(4) .
C5 H5 0.9500 .
C6 C7 1.386(3) .
C6 H6 0.9500 .
C7 H7 0.9500 .
C8 C9 1.520(3) .
C8 C11 1.520(3) .
C8 C10 1.524(3) .
C9 H9A 0.9800 .
C9 H9B 0.9800 .
C9 H9C 0.9800 .
C10 H10A 0.9800 .
C10 H10B 0.9800 .
C10 H10C 0.9800 .
C11 H11A 0.9800 .
C11 H11B 0.9800 .
C11 H11C 0.9800 .

loop_
_geom_torsion_atom_site_label_1
_geom_torsion_atom_site_label_2
_geom_torsion_atom_site_label_3
_geom_torsion_atom_site_label_4
_geom_torsion
_geom_torsion_site_symmetry_1
_geom_torsion_site_symmetry_4
C19 O1 C16 C17 -42.9(10) . .
K1 O1 C16 C17 -161.3(8) . .
K1 O1 C16 C17 79.3(7) 3_565 .
C19 O1 C16 K1 -122.2(7) . 3_565
K1 O1 C16 K1 119.4(9) . 3_565
O1 C16 C17 C18 32.7(10) . .
K1 C16 C17 C18 87.9(6) 3_565 .
C16 C17 C18 C19 -11.6(10) . .
C16 O1 C19 C18 34.7(10) . .
K1 O1 C19 C18 176.0(6) . .
K1 O1 C19 C18 -73.9(7) 3_565 .
C16 O1 C19 K1 -141.3(9) . .
K1 O1 C19 K1 110.1(5) 3_565 .
C17 C18 C19 O1 -13.4(10) . .
C17 C18 C19 K1 -3(2) . .
C19' O1' C16' C17' -15(2) . .
K1 O1' C16' C17' 93.5(14) 3_565 .
K1 O1' C16' C17' -149.2(12) . .
C19' O1' C16' K1 -108.1(15) . 3_565
K1 O1' C16' K1 117.3(12) . 3_565
O1' C16' C17' C18' 36(2) . .
K1 C16' C17' C18' 88.7(11) 3_565 .
C16' C17' C18' C19' -41.7(16) . .
C16' O1' C19' C18' -13(2) . .
K1 O1' C19' C18' -122.0(10) 3_565 .
K1 O1' C19' C18' 130.1(11) . .
C16' O1' C19' K1 109.2(18) . 3_565
K1 O1' C19' K1 -108.0(9) . 3_565
C17' C18' C19' O1' 34.4(16) . .
C17' C18' C19' K1 -22.3(15) . 3_565
C16 O1 K1 O1' -110.2(10) . 3_565
C19 O1 K1 O1' 128.6(5) . 3_565
K1 O1 K1 O1' 7.3(4) 3_565 3_565
C16 O1 K1 O1 -117.5(11) . 3_565
C19 O1 K1 O1 121.3(6) . 3_565
K1 O1 K1 O1 0.0 3_565 3_565
C16 O1 K1 O1' 169(6) . .
C19 O1 K1 O1' 47(5) . .
K1 O1 K1 O1' -74(5) 3_565 .
C16 O1 K1 S1 81.9(10) . .
C19 O1 K1 S1 -39.3(5) . .
K1 O1 K1 S1 -160.60(15) 3_565 .
C16 O1 K1 S1 -29.0(13) . 3_575
C19 O1 K1 S1 -150.2(3) . 3_575
K1 O1 K1 S1 88.5(4) 3_565 3_575
C16 O1 K1 S2 156.7(10) . .
C19 O1 K1 S2 35.5(6) . .
K1 O1 K1 S2 -85.8(2) 3_565 .
C16 O1 K1 S2' 155.7(9) . .
C19 O1 K1 S2' 34.5(6) . .
K1 O1 K1 S2' -86.8(2) 3_565 .
C16 O1 K1 C19 121.2(13) . .
K1 O1 K1 C19 -121.3(6) 3_565 .
C16 O1 K1 C19' -86.8(10) . 3_565
C19 O1 K1 C19' 152.1(5) . 3_565
K1 O1 K1 C19' 30.7(2) 3_565 3_565
C16 O1 K1 C16 -133.0(9) . 3_565
C19 O1 K1 C16 105.8(5) . 3_565
K1 O1 K1 C16 -15.5(2) 3_565 3_565
C16 O1 K1 C16' -125.5(10) . 3_565
C19 O1 K1 C16' 113.3(5) . 3_565
K1 O1 K1 C16' -8.0(3) 3_565 3_565
C19' O1' K1 O1' 108.2(12) . 3_565
C16' O1' K1 O1' -118.2(17) . 3_565
K1 O1' K1 O1' 0.0 3_565 3_565
C19' O1' K1 O1 -154(6) . .
C16' O1' K1 O1 -21(4) . .
K1 O1' K1 O1 97(5) 3_565 .
C19' O1' K1 O1 101.3(11) . 3_565
C16' O1' K1 O1 -125.1(15) . 3_565
K1 O1' K1 O1 -6.9(4) 3_565 3_565
C19' O1' K1 S1 -59.5(11) . .
C16' O1' K1 S1 74.1(15) . .
K1 O1' K1 S1 -167.7(3) 3_565 .
C19' O1' K1 S1 -175.8(5) . 3_575
C16' O1' K1 S1 -42(2) . 3_575
K1 O1' K1 S1 76.0(9) 3_565 3_575
C19' O1' K1 S2 13.9(11) . .
C16' O1' K1 S2 147.5(15) . .
K1 O1' K1 S2 -94.3(4) 3_565 .
C19' O1' K1 S2' 13.2(12) . .
C16' O1' K1 S2' 146.8(15) . .
K1 O1' K1 S2' -95.1(4) 3_565 .
C19' O1' K1 C19 -34.6(6) . .
C16' O1' K1 C19 99(2) . .
K1 O1' K1 C19 -142.8(11) 3_565 .
C19' O1' K1 C19' 130.5(11) . 3_565
C16' O1' K1 C19' -95.9(16) . 3_565
K1 O1' K1 C19' 22.3(3) 3_565 3_565
C19' O1' K1 C16 83.6(11) . 3_565
C16' O1' K1 C16 -142.8(16) . 3_565
K1 O1' K1 C16 -24.6(4) 3_565 3_565
C19' O1' K1 C16' 90.8(11) . 3_565
C16' O1' K1 C16' -135.6(15) . 3_565
K1 O1' K1 C16' -17.4(3) 3_565 3_565
O1 C19 K1 O1' -50.4(5) . 3_565
C18 C19 K1 O1' -62.3(18) . 3_565
C18 C19 K1 O1 -11.9(17) . .
O1 C19 K1 O1 -56.1(6) . 3_565
C18 C19 K1 O1 -67.9(18) . 3_565
O1 C19 K1 O1' -14.0(13) . .
C18 C19 K1 O1' -25.9(19) . .
O1 C19 K1 S1 141.6(5) . .
C18 C19 K1 S1 129.8(18) . .
O1 C19 K1 S1 72.1(6) . 3_575
C18 C19 K1 S1 60.2(19) . 3_575
O1 C19 K1 S2 -145.1(6) . .
C18 C19 K1 S2 -157.0(18) . .
O1 C19 K1 S2' -147.8(5) . .
C18 C19 K1 S2' -159.6(18) . .
O1 C19 K1 C19' -29.8(5) . 3_565
C18 C19 K1 C19' -41.7(17) . 3_565
O1 C19 K1 C16 -78.2(6) . 3_565
C18 C19 K1 C16 -90.1(18) . 3_565
O1 C19 K1 C16' -72.2(6) . 3_565
C18 C19 K1 C16' -84.0(18) . 3_565
N2 Ge1 N1 C1 2.22(12) . .
S2' Ge1 N1 C1 106.4(4) . .
S1 Ge1 N1 C1 -102.61(11) . .
S2 Ge1 N1 C1 115.5(6) . .
N2 Ge1 N1 C8 159.9(2) . .
S2' Ge1 N1 C8 -95.9(4) . .
S1 Ge1 N1 C8 55.06(18) . .
S2 Ge1 N1 C8 -86.8(6) . .
N1 Ge1 N2 C1 -2.23(12) . .
S2' Ge1 N2 C1 -114.8(5) . .
S1 Ge1 N2 C1 102.32(12) . .
S2 Ge1 N2 C1 -105.8(5) . .
N1 Ge1 N2 C12 168.6(2) . .
S2' Ge1 N2 C12 55.9(5) . .
S1 Ge1 N2 C12 -86.9(2) . .
S2 Ge1 N2 C12 64.9(6) . .
N2 Ge1 S1 K1 148.07(5) . .
N1 Ge1 S1 K1 -139.62(5) . .
S2' Ge1 S1 K1 9.8(6) . .
S2 Ge1 S1 K1 -2.5(7) . .
N2 Ge1 S1 K1 61.60(6) . 3_575
N1 Ge1 S1 K1 133.91(5) . 3_575
S2' Ge1 S1 K1 -76.7(6) . 3_575
S2 Ge1 S1 K1 -89.0(7) . 3_575
O1' K1 S1 Ge1 0.9(15) 3_565 .
O1 K1 S1 Ge1 100.84(16) . .
O1 K1 S1 Ge1 14.5(5) 3_565 .
O1' K1 S1 Ge1 93.7(3) . .
S1 K1 S1 Ge1 -111.60(2) 3_575 .
S2 K1 S1 Ge1 1.5(4) . .
S2' K1 S1 Ge1 -5.6(3) . .
C19 K1 S1 Ge1 84.71(12) . .
C19' K1 S1 Ge1 -127.4(5) 3_565 .
C16 K1 S1 Ge1 -15.9(3) 3_565 .
C16' K1 S1 Ge1 -25.8(5) 3_565 .
O1' K1 S1 K1 112.5(15) 3_565 3_575
O1 K1 S1 K1 -147.56(16) . 3_575
O1 K1 S1 K1 126.1(5) 3_565 3_575
O1' K1 S1 K1 -154.7(3) . 3_575
S1 K1 S1 K1 0.0 3_575 3_575
S2 K1 S1 K1 113.1(4) . 3_575
S2' K1 S1 K1 106.0(3) . 3_575
C19 K1 S1 K1 -163.69(12) . 3_575
C19' K1 S1 K1 -15.8(5) 3_565 3_575
C16 K1 S1 K1 95.7(3) 3_565 3_575
C16' K1 S1 K1 85.8(5) 3_565 3_575
N2 Ge1 S2 K1 -145.88(13) . .
N1 Ge1 S2 K1 139.08(14) . .
S2' Ge1 S2 K1 -92(2) . .
S1 Ge1 S2 K1 2.5(7) . .
O1' K1 S2 Ge1 178.4(6) 3_565 .
O1 K1 S2 Ge1 -101.6(6) . .
O1 K1 S2 Ge1 -177.3(6) 3_565 .
O1' K1 S2 Ge1 -103.1(7) . .
S1 K1 S2 Ge1 -1.5(4) . .
S1 K1 S2 Ge1 81.9(6) 3_575 .
S2' K1 S2 Ge1 70.8(19) . .
C19 K1 S2 Ge1 -86.8(6) . .
C19' K1 S2 Ge1 165.3(4) 3_565 .
C16 K1 S2 Ge1 166.8(8) 3_565 .
C16' K1 S2 Ge1 163.0(8) 3_565 .
N2 Ge1 S2' K1 -147.40(10) . .
N1 Ge1 S2' K1 137.53(10) . .
S1 Ge1 S2' K1 -9.7(5) . .
S2 Ge1 S2' K1 83(2) . .
O1' K1 S2' Ge1 -172.9(5) 3_565 .
O1 K1 S2' Ge1 -91.9(5) . .
O1 K1 S2' Ge1 -167.9(5) 3_565 .
O1' K1 S2' Ge1 -93.5(6) . .
S1 K1 S2' Ge1 5.7(3) . .
S1 K1 S2' Ge1 90.9(4) 3_575 .
S2 K1 S2' Ge1 -100(2) . .
C19 K1 S2' Ge1 -77.7(5) . .
C19' K1 S2' Ge1 171.2(3) 3_565 .
C16 K1 S2' Ge1 178.8(6) 3_565 .
C16' K1 S2' Ge1 174.1(6) 3_565 .
C12 N2 C1 N1 -167.9(2) . .
Ge1 N2 C1 N1 3.21(17) . .
C12 N2 C1 C2 13.5(4) . .
Ge1 N2 C1 C2 -175.39(17) . .
C8 N1 C1 N2 -161.91(19) . .
Ge1 N1 C1 N2 -3.19(17) . .
C8 N1 C1 C2 16.7(3) . .
Ge1 N1 C1 C2 175.42(17) . .
N2 C1 C2 C7 -97.9(3) . .
N1 C1 C2 C7 83.7(3) . .
N2 C1 C2 C3 82.4(3) . .
N1 C1 C2 C3 -96.0(2) . .
C7 C2 C3 C4 -1.1(3) . .
C1 C2 C3 C4 178.52(19) . .
C2 C3 C4 C5 0.0(3) . .
C3 C4 C5 C6 1.3(4) . .
C4 C5 C6 C7 -1.6(4) . .
C3 C2 C7 C6 0.9(3) . .
C1 C2 C7 C6 -178.8(2) . .
C5 C6 C7 C2 0.5(4) . .
C1 N1 C8 C9 69.1(3) . .
Ge1 N1 C8 C9 -80.9(2) . .
C1 N1 C8 C11 -173.6(2) . .
Ge1 N1 C8 C11 36.4(3) . .
C1 N1 C8 C10 -54.6(3) . .
Ge1 N1 C8 C10 155.43(17) . .
C1 N2 C12 C13' 29.6(4) . .
Ge1 N2 C12 C13' -137.9(3) . .
C1 N2 C12 C14' 155.6(3) . .
Ge1 N2 C12 C14' -11.9(4) . .
C1 N2 C12 C15' -90.0(3) . .
Ge1 N2 C12 C15' 102.5(3) . .
C1 N2 C12 C15 -39.8(4) . .
Ge1 N2 C12 C15 152.7(2) . .
C1 N2 C12 C14 -163.1(3) . .
Ge1 N2 C12 C14 29.4(3) . .
C1 N2 C12 C13 81.6(3) . .
Ge1 N2 C12 C13 -86.0(3) . .
